data_7716476
loop_
_publ_author_name
'Khrizanforova, Vera V.'
'Fayzullin, Robert R.'
'Morozov, Vladimir I.'
'Budnikova, Yulia H.'

_publ_section_title
;
 Proton-assisted seven-electron acceptor properties of
 di-iso-propylphenyl-bis-iminoacenaphthene.
;
_journal_issue 28
_journal_name_full 'Dalton transactions (Cambridge, England : 2003)'
_journal_page_first 11659
_journal_page_last 11663
_journal_paper_doi 10.1039/d4dt01039f
_journal_volume 53
_journal_year 2024
_chemical_formula_moiety 'C88 H114 N4 Na6 O4, 0.278(C6 H14), 1.722(C4 H8 O)'
_chemical_formula_sum 'C96.56 H131.67 N4 Na6 O5.72'
_chemical_formula_weight 1577.90
_space_group_crystal_system triclinic
_space_group_IT_number 2
_space_group_name_Hall '-P 1'
_space_group_name_H-M_alt 'P -1'
_atom_sites_solution_hydrogens mixed
_audit_creation_method SHELXL-2018/3
_audit_update_record
;
2024-04-02 deposited with the CCDC.	2024-06-25 downloaded from the CCDC.
;
_cell_angle_alpha 67.9803(13)
_cell_angle_beta 73.9588(14)
_cell_angle_gamma 80.1701(14)
_cell_formula_units_Z 1
_cell_length_a 12.7513(7)
_cell_length_b 12.7725(7)
_cell_length_c 15.0009(8)
_cell_measurement_reflns_used 55030
_cell_measurement_temperature 100(2)
_cell_measurement_theta_max 27.44
_cell_measurement_theta_min 2.31
_cell_volume 2170.5(2)
_computing_cell_refinement 'APEX4 v2021.10-0 (Bruker AXS)'
_computing_data_collection 'APEX4 v2021.10-0 (Bruker AXS)'
_computing_data_reduction 'APEX4 v2021.10-0 (Bruker AXS)'
_computing_molecular_graphics
;
WinGX (Farrugia, 2012); ORTEP-3 (Farrugia, 2012);
PLATON (Spek, 2009); Olex2 (Dolomanov et al., 2009)
;
_computing_publication_material
;
WinGX (Farrugia, 2012); ORTEP-3 (Farrugia, 2012);
PLATON (Spek, 2009); Olex2 (Dolomanov et al., 2009)
;
_computing_structure_refinement 'SHELXL-2018/3 (Sheldrick, 2015)'
_computing_structure_solution 'SHELXT-2018/2 (Sheldrick, 2015)'
_diffrn_ambient_temperature 100(2)
_diffrn_measured_fraction_theta_full 0.999
_diffrn_measured_fraction_theta_max 0.999
_diffrn_measurement_device_type 'Bruker D8 QUEST'
_diffrn_measurement_method '\f and \w scans'
_diffrn_radiation_probe x-ray
_diffrn_radiation_type MoK\a
_diffrn_radiation_wavelength 0.71073
_diffrn_reflns_av_R_equivalents 0.0643
_diffrn_reflns_av_unetI/netI 0.0223
_diffrn_reflns_Laue_measured_fraction_full 0.999
_diffrn_reflns_Laue_measured_fraction_max 0.999
_diffrn_reflns_limit_h_max 16
_diffrn_reflns_limit_h_min -16
_diffrn_reflns_limit_k_max 16
_diffrn_reflns_limit_k_min -16
_diffrn_reflns_limit_l_max 19
_diffrn_reflns_limit_l_min -19
_diffrn_reflns_number 194541
_diffrn_reflns_point_group_measured_fraction_full 0.999
_diffrn_reflns_point_group_measured_fraction_max 0.999
_diffrn_reflns_theta_full 25.242
_diffrn_reflns_theta_max 27.103
_diffrn_reflns_theta_min 1.856
_diffrn_source 'microfocus Mo X-ray tube'
_exptl_absorpt_coefficient_mu 0.099
_exptl_absorpt_correction_T_max 0.9357
_exptl_absorpt_correction_T_min 0.8794
_exptl_absorpt_correction_type numerical
_exptl_absorpt_process_details
;
SADABS-2016/2 (Stalke et al., 2015)

 Equivalent reflections defined by point group -1 for scaling and error model
 Mean and maximum errors in direction cosine check function =   0.001   0.005
 Restraint esd for equal adjacent scale factors =  0.0060
 Maximum odd and even orders for spherical harmonics =   1   4

 wR2(int) =  0.1419 (selected reflections only, before parameter refinement)
 wR2(int) =  0.0696 (selected reflections only, after parameter refinement)

  198180 total and  10245 unique reflections assuming Friedel's law
 plus   8753 total and  2553 unique reflections in fast scans
 Reflections rejected for which |I-<I>|/su >   3.00
 where:  su^2 = sigma(I)^2 + (  0.04000 <I>)^2  (sigma(I) from SAINT)

  196470 total and  10242 unique reflections left after |I-<I>|/su test
 plus   8522 total and  2543 unique reflections in fast scans
 su^2 = [K*sigma(I)]^2 + [g<I>]^2  where sigma(I) is from SAINT

 Error model 5: refine all K and overall g
 Run 2theta R(int) Incid. factors Diffr. factors    K      g   I/s(lim) Total I>2sig(I)
   1  26.1  0.0596  0.044 - 0.052  1.012 - 1.063  0.878  0.0445  22.4   10069    6864
   2  26.1  0.0590  0.052 - 0.074  1.012 - 1.056  0.889  0.0445  22.4    9743    6520
   3  26.1  0.0623  0.043 - 0.088  1.012 - 1.055  0.874  0.0445  22.4    9755    6471
   4  26.1  0.0620  0.048 - 0.089  1.012 - 1.060  0.895  0.0445  22.4    9467    6352
   5  26.1  0.0639  0.045 - 0.082  1.015 - 1.055  0.909  0.0445  22.4    9692    6389
   6  26.1  0.0605  0.035 - 0.069  1.012 - 1.053  0.875  0.0445  22.4   10368    6946
   7  26.1  0.0716  0.046 - 0.068  1.012 - 1.064  0.937  0.0445  22.4   10318    6723
   8  26.1  0.0624  0.040 - 0.060  1.012 - 1.059  0.907  0.0445  22.4   10695    7080
   9  28.9  0.0664  0.040 - 0.084  1.012 - 1.054  0.862  0.0445  22.4    9448    6291
  10  26.1  0.0679  0.051 - 0.085  1.012 - 1.059  0.878  0.0445  22.4    9763    6491
  11  26.1  0.0616  0.045 - 0.090  1.014 - 1.055  0.847  0.0445  22.4    9094    6199
  12  26.1  0.0623  0.046 - 0.082  1.012 - 1.063  0.888  0.0445  22.4    9771    6550
  13 -26.1  0.0594  0.046 - 0.057  1.012 - 1.057  0.898  0.0445  22.4   10235    6866
  14  26.1  0.0677  0.036 - 0.081  1.012 - 1.065  0.886  0.0445  22.4   16185   10941
  15  26.1  0.0654  0.036 - 0.089  1.012 - 1.056  0.901  0.0445  22.4   17629   11857
  16   0.0  0.0740  0.045 - 0.088  1.012 - 1.061  1.010  0.0445  22.4   11232    7568
  17   0.0  0.0695  0.044 - 0.091  1.012 - 1.059  0.966  0.0445  22.4   11521    7878
  18   0.0  0.0705  0.045 - 0.092  1.012 - 1.059  0.970  0.0445  22.4   11485    7847
  19f  0.0  0.1390  0.419 - 0.884  1.012 - 1.052  0.990  0.0445  22.4    4717    2570
  20f  0.0  0.1318  0.402 - 0.896  1.012 - 1.044  1.025  0.0445  22.4    3805    2156

       0 Overloads replaced by fast scan measurements
  196470 Corrected reflections written to file hkl
 Estimated minimum and maximum transmission:  0.8794  0.9357
 Additional spherical absorption correction applied with mu*r =  0.0100
 3lambda correction factor = 0.00150
;
_exptl_crystal_colour red
_exptl_crystal_density_diffrn 1.207
_exptl_crystal_description plank
_exptl_crystal_F_000 851
_exptl_crystal_size_max 0.404
_exptl_crystal_size_mid 0.289
_exptl_crystal_size_min 0.114
_refine_diff_density_max 0.339
_refine_diff_density_min -0.254
_refine_diff_density_rms 0.039
_refine_ls_extinction_method none
_refine_ls_goodness_of_fit_ref 1.057
_refine_ls_hydrogen_treatment mixed
_refine_ls_matrix_type full
_refine_ls_number_parameters 594
_refine_ls_number_reflns 9575
_refine_ls_number_restraints 298
_refine_ls_restrained_S_all 1.053
_refine_ls_R_factor_all 0.0498
_refine_ls_R_factor_gt 0.0371
_refine_ls_shift/su_max 0.001
_refine_ls_shift/su_mean 0.000
_refine_ls_structure_factor_coef Fsqd
_refine_ls_weighting_details 'w=1/[\s^2^(Fo^2^)+(0.0409P)^2^+0.8690P] where P=(Fo^2^+2Fc^2^)/3'
_refine_ls_weighting_scheme calc
_refine_ls_wR_factor_gt 0.0912
_refine_ls_wR_factor_ref 0.0976
_reflns_Friedel_coverage 0.000
_reflns_number_gt 7811
_reflns_number_total 9575
_reflns_threshold_expression 'I > 2\s(I)'
_cod_data_source_file d4dt01039f2.cif
_cod_data_source_block khriz046
_cod_depositor_comments 'Adding full bibliography for 7716473--7716476.cif.'
_cod_database_code 7716476
_shelx_shelxl_version_number 2018/3
_shelx_space_group_comment
;
The symmetry employed for this shelxl refinement is uniquely defined
by the following loop, which should always be used as a source of
symmetry information in preference to the above space-group names.
They are only intended as comments.
;
_shelx_estimated_absorpt_t_min 0.961
_shelx_estimated_absorpt_t_max 0.989

loop_
_space_group_symop_operation_xyz
'x, y, z'
'-x, -y, -z'

loop_
_atom_site_label
_atom_site_type_symbol
_atom_site_fract_x
_atom_site_fract_y
_atom_site_fract_z
_atom_site_U_iso_or_equiv
_atom_site_adp_type
_atom_site_occupancy
_atom_site_site_symmetry_order
_atom_site_calc_flag
_atom_site_refinement_flags_posn
_atom_site_refinement_flags_adp
_atom_site_refinement_flags_occupancy
_atom_site_disorder_assembly
_atom_site_disorder_group
Na1 Na 0.71285(4) 0.49331(4) 0.45378(4) 0.02077(11) Uani 1 1 d . . . . .
Na2 Na 0.85548(4) 0.44014(4) 0.22440(4) 0.02355(12) Uani 1 1 d . . . . .
Na3 Na 0.51711(5) 0.70630(4) 0.40204(4) 0.02664(13) Uani 1 1 d . . . . .
O3 O 0.46055(9) 0.87016(8) 0.29440(7) 0.0292(2) Uani 1 1 d . . . . .
O4 O 1.03219(8) 0.36608(9) 0.21595(8) 0.0314(2) Uani 1 1 d . . . . .
N1 N 0.72949(8) 0.35816(8) 0.37470(8) 0.0176(2) Uani 1 1 d . . . . .
N2 N 0.63434(8) 0.59832(8) 0.31494(7) 0.0161(2) Uani 1 1 d . . . . .
C11 C 0.76954(10) 0.24484(10) 0.38618(9) 0.0185(2) Uani 1 1 d . . . . .
C12 C 0.76932(10) 0.19456(11) 0.31625(10) 0.0221(3) Uani 1 1 d . . . . .
C13 C 0.81284(11) 0.08319(11) 0.33028(11) 0.0272(3) Uani 1 1 d . . . . .
H13 H 0.811274 0.049809 0.283777 0.033 Uiso 1 1 calc R U . . .
C14 C 0.85808(11) 0.02010(11) 0.40973(12) 0.0296(3) Uani 1 1 d . . . . .
H14 H 0.885507 -0.056243 0.418667 0.036 Uiso 1 1 calc R U . . .
C15 C 0.86299(11) 0.06938(11) 0.47617(11) 0.0259(3) Uani 1 1 d . . . . .
H15 H 0.895627 0.026746 0.530102 0.031 Uiso 1 1 calc R U . . .
C16 C 0.82098(10) 0.18039(10) 0.46550(10) 0.0208(3) Uani 1 1 d . . . . .
C21 C 0.70662(10) 0.62006(10) 0.22458(9) 0.0175(2) Uani 1 1 d . . . . .
C22 C 0.68768(10) 0.60196(10) 0.14106(9) 0.0201(3) Uani 1 1 d . . . . .
C23 C 0.77488(11) 0.60066(11) 0.06132(10) 0.0253(3) Uani 1 1 d . . . . .
H23 H 0.763623 0.573869 0.010199 0.030 Uiso 1 1 calc R U . . .
C24 C 0.87903(12) 0.62778(12) 0.05365(10) 0.0282(3) Uani 1 1 d . . . . .
H24 H 0.939688 0.628713 -0.005419 0.034 Uiso 1 1 calc R U . . .
C25 C 0.89254(11) 0.66588(11) 0.12501(10) 0.0269(3) Uani 1 1 d . . . . .
H25 H 0.965142 0.691707 0.117831 0.032 Uiso 1 1 calc R U . . .
C26 C 0.80945(10) 0.66481(10) 0.20839(9) 0.0211(3) Uani 1 1 d D U . . .
C261 C 0.82646(11) 0.71258(11) 0.28141(10) 0.0246(3) Uani 1 1 d D U . . .
H261 H 0.763649 0.693438 0.340565 0.030 Uiso 0.64(2) 1 calc R U P A 1
H26A H 0.776(4) 0.678(4) 0.346(3) 0.030 Uiso 0.36(2) 1 d . U P A 2
C262 C 0.8262(6) 0.8418(3) 0.2354(5) 0.0357(11) Uani 0.64(2) 1 d D U P A 1
H26B H 0.884183 0.862604 0.174629 0.053 Uiso 0.64(2) 1 calc R U P A 1
H26C H 0.839123 0.872050 0.282257 0.053 Uiso 0.64(2) 1 calc R U P A 1
H26D H 0.755163 0.873503 0.219740 0.053 Uiso 0.64(2) 1 calc R U P A 1
C263 C 0.9325(4) 0.6618(5) 0.3162(5) 0.0320(11) Uani 0.64(2) 1 d D U P A 1
H26E H 0.931051 0.579286 0.346239 0.048 Uiso 0.64(2) 1 calc R U P A 1
H26F H 0.938742 0.692718 0.365145 0.048 Uiso 0.64(2) 1 calc R U P A 1
H26G H 0.995404 0.681057 0.259548 0.048 Uiso 0.64(2) 1 calc R U P A 1
C264 C 0.7867(16) 0.8396(5) 0.2525(10) 0.047(3) Uani 0.36(2) 1 d D U P A 2
H26H H 0.835603 0.882676 0.191097 0.071 Uiso 0.36(2) 1 calc R U P A 2
H26I H 0.786959 0.866906 0.305396 0.071 Uiso 0.36(2) 1 calc R U P A 2
H26J H 0.712205 0.849730 0.242746 0.071 Uiso 0.36(2) 1 calc R U P A 2
C265 C 0.9413(7) 0.6957(18) 0.2994(11) 0.061(3) Uani 0.36(2) 1 d D U P A 2
H26K H 0.965776 0.614960 0.318527 0.091 Uiso 0.36(2) 1 calc R U P A 2
H26L H 0.940164 0.723191 0.352557 0.091 Uiso 0.36(2) 1 calc R U P A 2
H26M H 0.991750 0.738051 0.238778 0.091 Uiso 0.36(2) 1 calc R U P A 2
C31 C 0.49535(13) 0.88376(12) 0.19064(10) 0.0294(3) Uani 1 1 d . . . . .
H31A H 0.439027 0.860015 0.169533 0.035 Uiso 1 1 calc R U . . .
H31B H 0.564725 0.837688 0.177560 0.035 Uiso 1 1 calc R U . . .
C32 C 0.51110(12) 1.00840(12) 0.13626(10) 0.0286(3) Uani 1 1 d . . . . .
H32A H 0.498489 1.033381 0.068871 0.034 Uiso 1 1 calc R U . . .
H32B H 0.585298 1.026312 0.131892 0.034 Uiso 1 1 calc R U . . .
C33 C 0.42375(12) 1.06194(11) 0.20181(10) 0.0272(3) Uani 1 1 d . . . . .
H33A H 0.440757 1.138934 0.191704 0.033 Uiso 1 1 calc R U . . .
H33B H 0.350511 1.065820 0.189587 0.033 Uiso 1 1 calc R U . . .
C34 C 0.43043(12) 0.98037(11) 0.30444(10) 0.0265(3) Uani 1 1 d . . . . .
H34A H 0.486316 1.001428 0.327957 0.032 Uiso 1 1 calc R U . . .
H34B H 0.358938 0.980641 0.351900 0.032 Uiso 1 1 calc R U . . .
C41 C 1.06240(12) 0.24554(13) 0.24428(12) 0.0343(3) Uani 1 1 d . . . . .
H41A H 1.080144 0.220986 0.186208 0.041 Uiso 1 1 calc R U . . .
H41B H 1.001986 0.202310 0.294678 0.041 Uiso 1 1 calc R U . . .
C42 C 1.16179(12) 0.22756(14) 0.28606(11) 0.0354(3) Uani 1 1 d . . . . .
H42A H 1.207676 0.158567 0.280205 0.042 Uiso 1 1 calc R U . . .
H42B H 1.140753 0.222106 0.356230 0.042 Uiso 1 1 calc R U . . .
C43 C 1.22028(12) 0.33423(15) 0.22035(11) 0.0364(4) Uani 1 1 d . . . . .
H43A H 1.268223 0.351734 0.253990 0.044 Uiso 1 1 calc R U . . .
H43B H 1.264582 0.326735 0.157171 0.044 Uiso 1 1 calc R U . . .
C44 C 1.12583(12) 0.42417(14) 0.20367(12) 0.0352(3) Uani 1 1 d . . . . .
H44A H 1.110489 0.463324 0.252233 0.042 Uiso 1 1 calc R U . . .
H44B H 1.143762 0.481048 0.136292 0.042 Uiso 1 1 calc R U . . .
C101 C 0.61871(10) 0.38509(10) 0.37766(8) 0.0160(2) Uani 1 1 d . . . . .
C102 C 0.57203(10) 0.50152(10) 0.34727(8) 0.0156(2) Uani 1 1 d . . . . .
C103 C 0.45714(10) 0.49990(10) 0.36573(8) 0.0164(2) Uani 1 1 d . . . . .
C104 C 0.43266(10) 0.38238(10) 0.40703(9) 0.0172(2) Uani 1 1 d . . . . .
C105 C 0.53105(10) 0.31170(10) 0.41476(9) 0.0174(2) Uani 1 1 d . . . . .
C106 C 0.51924(11) 0.19112(10) 0.46267(9) 0.0201(3) Uani 1 1 d . . . . .
H106 H 0.582311 0.140679 0.472878 0.024 Uiso 1 1 calc R U . . .
C107 C 0.41996(11) 0.14935(11) 0.49303(10) 0.0232(3) Uani 1 1 d . . . . .
H107 H 0.415210 0.070706 0.529532 0.028 Uiso 1 1 calc R U . . .
C108 C 0.31579(11) 0.22061(11) 0.47224(11) 0.0268(3) Uani 1 1 d . . . . .
H10A H 0.257742 0.201879 0.534072 0.032 Uiso 1 1 calc R U . . .
H10B H 0.291945 0.200470 0.423634 0.032 Uiso 1 1 calc R U . . .
C109 C 0.32764(10) 0.34735(11) 0.43258(9) 0.0195(3) Uani 1 1 d . . . . .
C110 C 0.24128(10) 0.43037(11) 0.41373(9) 0.0209(3) Uani 1 1 d . . . . .
H110 H 0.168290 0.409300 0.432189 0.025 Uiso 1 1 calc R U . . .
C111 C 0.26355(10) 0.54556(11) 0.36708(9) 0.0209(3) Uani 1 1 d . . . . .
H111 H 0.205198 0.600598 0.350438 0.025 Uiso 1 1 calc R U . . .
C112 C 0.36838(10) 0.58147(10) 0.34454(9) 0.0184(2) Uani 1 1 d . . . . .
H112 H 0.380128 0.659843 0.315269 0.022 Uiso 1 1 calc R U . . .
C121 C 0.72810(11) 0.25933(11) 0.22287(10) 0.0239(3) Uani 1 1 d . . . . .
H121 H 0.699232 0.336709 0.224297 0.029 Uiso 1 1 calc R U . . .
C122 C 0.63490(12) 0.20283(12) 0.21666(11) 0.0298(3) Uani 1 1 d . . . . .
H12A H 0.660754 0.126028 0.216660 0.045 Uiso 1 1 calc R U . . .
H12B H 0.610858 0.247175 0.155610 0.045 Uiso 1 1 calc R U . . .
H12C H 0.573474 0.199123 0.273726 0.045 Uiso 1 1 calc R U . . .
C123 C 0.82097(12) 0.27304(13) 0.12915(11) 0.0329(3) Uani 1 1 d . . . . .
H12D H 0.880813 0.309038 0.132936 0.049 Uiso 1 1 calc R U . . .
H12E H 0.793119 0.320387 0.070759 0.049 Uiso 1 1 calc R U . . .
H12F H 0.848017 0.198395 0.124158 0.049 Uiso 1 1 calc R U . . .
C161 C 0.83316(10) 0.23554(11) 0.53507(9) 0.0210(3) Uani 1 1 d . . . . .
H161 H 0.766595 0.288299 0.543544 0.025 Uiso 1 1 calc R U . . .
C162 C 0.93212(11) 0.30755(12) 0.48711(10) 0.0249(3) Uani 1 1 d . . . . .
H16A H 0.999627 0.257769 0.484069 0.037 Uiso 1 1 calc R U . . .
H16B H 0.932616 0.353590 0.526556 0.037 Uiso 1 1 calc R U . . .
H16C H 0.927334 0.357270 0.420057 0.037 Uiso 1 1 calc R U . . .
C163 C 0.84208(12) 0.15404(12) 0.63834(10) 0.0305(3) Uani 1 1 d . . . . .
H16D H 0.778935 0.107945 0.668239 0.046 Uiso 1 1 calc R U . . .
H16E H 0.843468 0.197480 0.679687 0.046 Uiso 1 1 calc R U . . .
H16F H 0.909560 0.104518 0.633190 0.046 Uiso 1 1 calc R U . . .
C221 C 0.57137(11) 0.60278(11) 0.13137(9) 0.0222(3) Uani 1 1 d D . . . .
H221 H 0.520312 0.622198 0.187815 0.027 Uiso 1 1 calc R U . . .
C222 C 0.53943(12) 0.49064(12) 0.13554(11) 0.0288(3) Uani 1 1 d D . . . .
H22A H 0.592548 0.464759 0.085489 0.043 Uiso 1 1 calc R U . . .
H22B H 0.466391 0.501525 0.122560 0.043 Uiso 1 1 calc R U . . .
H22C H 0.538890 0.433771 0.201257 0.043 Uiso 1 1 calc R U . . .
C223 C 0.55249(12) 0.69717(13) 0.03564(10) 0.0302(3) Uani 1 1 d D . . . .
H22D H 0.577019 0.768023 0.031135 0.045 Uiso 1 1 calc R U . . .
H22E H 0.474373 0.707516 0.036287 0.045 Uiso 1 1 calc R U . . .
H22F H 0.594045 0.676101 -0.021463 0.045 Uiso 1 1 calc R U . . .
O5 O 0.29050(11) 0.97716(12) 0.07137(12) 0.0470(4) Uani 0.861(3) 1 d D U P B 1
C51 C 0.21636(17) 1.07443(18) 0.04667(19) 0.0421(5) Uani 0.861(3) 1 d D U P B 1
H51A H 0.235527 1.117757 -0.025140 0.050 Uiso 0.861(3) 1 calc R U P B 1
H51B H 0.217884 1.124516 0.083086 0.050 Uiso 0.861(3) 1 calc R U P B 1
C52 C 0.10514(18) 1.0299(2) 0.0764(2) 0.0537(6) Uani 0.861(3) 1 d D U P B 1
H52A H 0.071757 1.015110 0.147541 0.064 Uiso 0.861(3) 1 calc R U P B 1
H52B H 0.055121 1.083103 0.036834 0.064 Uiso 0.861(3) 1 calc R U P B 1
C53 C 0.1323(2) 0.9219(2) 0.0539(3) 0.0719(8) Uani 0.861(3) 1 d D U P B 1
H53A H 0.132628 0.935939 -0.015662 0.086 Uiso 0.861(3) 1 calc R U P B 1
H53B H 0.079183 0.865292 0.097960 0.086 Uiso 0.861(3) 1 calc R U P B 1
C54 C 0.24502(17) 0.88262(19) 0.07281(17) 0.0441(5) Uani 0.861(3) 1 d D U P B 1
H54A H 0.240538 0.821266 0.137837 0.053 Uiso 0.861(3) 1 calc R U P B 1
H54B H 0.291214 0.853357 0.021012 0.053 Uiso 0.861(3) 1 calc R U P B 1
C1 C 0.2440(14) 0.6871(11) 0.1039(11) 0.063(4) Uani 0.139(3) 1 d D U P B 2
H1A H 0.287773 0.678064 0.041934 0.094 Uiso 0.139(3) 1 calc R U P B 2
H1B H 0.166990 0.678323 0.110816 0.094 Uiso 0.139(3) 1 calc R U P B 2
H1C H 0.269987 0.629372 0.159679 0.094 Uiso 0.139(3) 1 calc R U P B 2
C2 C 0.2553(15) 0.8037(11) 0.1028(11) 0.063(4) Uani 0.139(3) 1 d D U P B 2
H2A H 0.216164 0.808861 0.168103 0.076 Uiso 0.139(3) 1 calc R U P B 2
H2B H 0.333682 0.811766 0.094114 0.076 Uiso 0.139(3) 1 calc R U P B 2
C3 C 0.2125(15) 0.9022(10) 0.0237(11) 0.054(3) Uani 0.139(3) 1 d D U P B 2
H3A H 0.131913 0.902107 0.037752 0.064 Uiso 0.139(3) 1 calc R U P B 2
H3B H 0.243617 0.892637 -0.041233 0.064 Uiso 0.139(3) 1 calc R U P B 2
C4 C 0.2419(12) 1.0162(11) 0.0186(9) 0.055(3) Uani 0.139(3) 1 d D U P B 2
H4A H 0.320649 1.011570 0.017174 0.066 Uiso 0.139(3) 1 calc R U P B 2
H4B H 0.228720 1.075902 -0.043125 0.066 Uiso 0.139(3) 1 calc R U P B 2
C5 C 0.1742(9) 1.0474(9) 0.1069(9) 0.031(2) Uani 0.139(3) 1 d D U P B 2
H5A H 0.197775 0.995394 0.167164 0.037 Uiso 0.139(3) 1 calc R U P B 2
H5B H 0.188328 1.125227 0.097413 0.037 Uiso 0.139(3) 1 calc R U P B 2
C6 C 0.0526(10) 1.0416(19) 0.1221(16) 0.088(6) Uani 0.139(3) 1 d D U P B 2
H6A H 0.039239 0.968926 0.120825 0.132 Uiso 0.139(3) 1 calc R U P B 2
H6B H 0.025742 1.103560 0.069081 0.132 Uiso 0.139(3) 1 calc R U P B 2
H6C H 0.014001 1.048708 0.186054 0.132 Uiso 0.139(3) 1 calc R U P B 2

loop_
_atom_site_aniso_label
_atom_site_aniso_U_11
_atom_site_aniso_U_22
_atom_site_aniso_U_33
_atom_site_aniso_U_23
_atom_site_aniso_U_13
_atom_site_aniso_U_12
Na1 0.0254(3) 0.0185(2) 0.0201(2) -0.0064(2) -0.0091(2) -0.00039(19)
Na2 0.0210(3) 0.0216(3) 0.0244(3) -0.0064(2) -0.0033(2) 0.0010(2)
Na3 0.0331(3) 0.0231(3) 0.0207(3) -0.0087(2) -0.0063(2) 0.0083(2)
O3 0.0414(6) 0.0186(5) 0.0246(5) -0.0051(4) -0.0091(4) 0.0022(4)
O4 0.0224(5) 0.0350(6) 0.0354(6) -0.0118(5) -0.0083(4) 0.0031(4)
N1 0.0164(5) 0.0145(5) 0.0224(5) -0.0064(4) -0.0069(4) 0.0012(4)
N2 0.0178(5) 0.0135(5) 0.0156(5) -0.0041(4) -0.0032(4) -0.0010(4)
C11 0.0141(6) 0.0155(6) 0.0243(6) -0.0059(5) -0.0032(5) -0.0011(4)
C12 0.0177(6) 0.0195(6) 0.0306(7) -0.0107(5) -0.0049(5) -0.0017(5)
C13 0.0244(7) 0.0217(7) 0.0400(8) -0.0171(6) -0.0066(6) -0.0001(5)
C14 0.0243(7) 0.0155(6) 0.0471(9) -0.0112(6) -0.0075(6) 0.0030(5)
C15 0.0207(7) 0.0186(6) 0.0333(7) -0.0037(5) -0.0072(6) 0.0010(5)
C16 0.0156(6) 0.0178(6) 0.0253(6) -0.0048(5) -0.0031(5) -0.0008(5)
C21 0.0199(6) 0.0118(5) 0.0178(6) -0.0029(4) -0.0043(5) 0.0016(4)
C22 0.0232(6) 0.0167(6) 0.0170(6) -0.0032(5) -0.0046(5) 0.0006(5)
C23 0.0304(7) 0.0239(7) 0.0173(6) -0.0056(5) -0.0032(5) 0.0020(5)
C24 0.0263(7) 0.0269(7) 0.0211(7) -0.0037(5) 0.0031(5) -0.0007(5)
C25 0.0214(7) 0.0232(7) 0.0284(7) -0.0026(6) -0.0019(5) -0.0029(5)
C26 0.0215(6) 0.0164(6) 0.0214(6) -0.0024(5) -0.0049(5) -0.0010(5)
C261 0.0250(7) 0.0228(7) 0.0260(7) -0.0057(5) -0.0068(6) -0.0070(5)
C262 0.047(3) 0.0203(14) 0.040(2) -0.0084(13) -0.0111(19) -0.0082(14)
C263 0.0286(17) 0.040(2) 0.028(2) -0.0111(17) -0.0094(14) -0.0022(13)
C264 0.086(7) 0.029(3) 0.034(4) -0.002(2) -0.025(5) -0.024(3)
C265 0.041(4) 0.100(9) 0.042(5) -0.012(6) -0.019(3) -0.018(4)
C31 0.0385(8) 0.0252(7) 0.0260(7) -0.0092(6) -0.0123(6) 0.0024(6)
C32 0.0350(8) 0.0272(7) 0.0232(7) -0.0058(6) -0.0092(6) -0.0038(6)
C33 0.0316(7) 0.0203(6) 0.0302(7) -0.0058(6) -0.0135(6) 0.0007(5)
C34 0.0314(7) 0.0206(6) 0.0272(7) -0.0087(5) -0.0077(6) 0.0015(5)
C41 0.0283(8) 0.0355(8) 0.0392(8) -0.0158(7) -0.0099(6) 0.0078(6)
C42 0.0259(8) 0.0468(9) 0.0293(8) -0.0138(7) -0.0066(6) 0.0099(6)
C43 0.0215(7) 0.0596(10) 0.0268(7) -0.0170(7) -0.0038(6) 0.0020(7)
C44 0.0271(8) 0.0443(9) 0.0340(8) -0.0148(7) -0.0045(6) -0.0039(6)
C101 0.0182(6) 0.0164(6) 0.0145(5) -0.0064(4) -0.0050(5) 0.0002(4)
C102 0.0177(6) 0.0153(6) 0.0137(5) -0.0050(4) -0.0043(4) -0.0002(4)
C103 0.0181(6) 0.0180(6) 0.0135(5) -0.0062(5) -0.0043(4) 0.0003(5)
C104 0.0196(6) 0.0176(6) 0.0150(6) -0.0056(5) -0.0050(5) -0.0011(5)
C105 0.0179(6) 0.0167(6) 0.0180(6) -0.0061(5) -0.0052(5) -0.0006(5)
C106 0.0230(6) 0.0165(6) 0.0207(6) -0.0065(5) -0.0063(5) 0.0009(5)
C107 0.0267(7) 0.0167(6) 0.0256(7) -0.0056(5) -0.0062(5) -0.0041(5)
C108 0.0227(7) 0.0231(7) 0.0352(8) -0.0078(6) -0.0084(6) -0.0062(5)
C109 0.0202(6) 0.0216(6) 0.0184(6) -0.0076(5) -0.0052(5) -0.0031(5)
C110 0.0163(6) 0.0275(7) 0.0215(6) -0.0107(5) -0.0048(5) -0.0024(5)
C111 0.0190(6) 0.0254(7) 0.0195(6) -0.0098(5) -0.0076(5) 0.0047(5)
C112 0.0209(6) 0.0176(6) 0.0159(6) -0.0054(5) -0.0051(5) 0.0011(5)
C121 0.0237(7) 0.0232(7) 0.0288(7) -0.0137(6) -0.0063(5) -0.0008(5)
C122 0.0308(8) 0.0308(7) 0.0354(8) -0.0174(6) -0.0110(6) -0.0030(6)
C123 0.0329(8) 0.0363(8) 0.0322(8) -0.0178(7) -0.0036(6) -0.0027(6)
C161 0.0181(6) 0.0204(6) 0.0211(6) -0.0045(5) -0.0056(5) 0.0027(5)
C162 0.0219(7) 0.0289(7) 0.0241(7) -0.0095(6) -0.0056(5) -0.0017(5)
C163 0.0305(8) 0.0283(7) 0.0268(7) -0.0029(6) -0.0097(6) 0.0022(6)
C221 0.0244(7) 0.0249(7) 0.0169(6) -0.0070(5) -0.0065(5) 0.0019(5)
C222 0.0306(7) 0.0315(7) 0.0301(7) -0.0140(6) -0.0132(6) 0.0005(6)
C223 0.0317(8) 0.0339(8) 0.0201(7) -0.0062(6) -0.0084(6) 0.0067(6)
O5 0.0354(8) 0.0521(9) 0.0638(10) -0.0297(8) -0.0196(7) 0.0061(6)
C51 0.0377(11) 0.0458(12) 0.0467(13) -0.0169(10) -0.0182(10) 0.0026(9)
C52 0.0316(12) 0.0552(14) 0.0653(16) -0.0141(12) -0.0097(11) 0.0015(10)
C53 0.0524(16) 0.0588(15) 0.115(2) -0.0301(15) -0.0327(16) -0.0107(12)
C54 0.0434(12) 0.0445(12) 0.0398(12) -0.0135(10) -0.0051(9) -0.0018(9)
C1 0.077(10) 0.066(7) 0.052(8) -0.023(7) -0.017(7) -0.014(7)
C2 0.081(9) 0.065(7) 0.053(7) -0.027(6) -0.025(6) 0.003(7)
C3 0.064(7) 0.061(6) 0.051(6) -0.026(5) -0.027(6) -0.004(5)
C4 0.055(6) 0.057(5) 0.051(5) -0.022(5) -0.004(5) -0.004(5)
C5 0.030(5) 0.028(5) 0.028(5) -0.002(4) -0.003(4) -0.007(4)
C6 0.037(7) 0.101(12) 0.104(13) -0.026(11) 0.009(8) -0.012(8)

loop_
_atom_type_symbol
_atom_type_description
_atom_type_scat_dispersion_real
_atom_type_scat_dispersion_imag
_atom_type_scat_source
C C 0.0033 0.0016 'International Tables Vol C Tables 4.2.6.8 and 6.1.1.4'
H H 0.0000 0.0000 'International Tables Vol C Tables 4.2.6.8 and 6.1.1.4'
N N 0.0061 0.0033 'International Tables Vol C Tables 4.2.6.8 and 6.1.1.4'
Na Na 0.0362 0.0249 'International Tables Vol C Tables 4.2.6.8 and 6.1.1.4'
O O 0.0106 0.0060 'International Tables Vol C Tables 4.2.6.8 and 6.1.1.4'

loop_
_geom_angle_atom_site_label_1
_geom_angle_atom_site_label_2
_geom_angle_atom_site_label_3
_geom_angle
_geom_angle_site_symmetry_1
_geom_angle_site_symmetry_3
_geom_angle_publ_flag
N1 Na1 N2 77.44(4) . . ?
N1 Na1 C111 127.49(4) . 2_666 ?
N2 Na1 C111 152.21(4) . 2_666 ?
N1 Na1 C110 153.16(4) . 2_666 ?
N2 Na1 C110 128.57(4) . 2_666 ?
C111 Na1 C110 30.36(4) 2_666 2_666 ?
N1 Na1 C112 116.23(4) . 2_666 ?
N2 Na1 C112 134.15(4) . 2_666 ?
C111 Na1 C112 29.97(4) 2_666 2_666 ?
C110 Na1 C112 53.23(4) 2_666 2_666 ?
N1 Na1 C103 125.13(4) . 2_666 ?
N2 Na1 C103 106.85(4) . 2_666 ?
C111 Na1 C103 50.86(4) 2_666 2_666 ?
C110 Na1 C103 59.58(4) 2_666 2_666 ?
C112 Na1 C103 28.29(3) 2_666 2_666 ?
N1 Na1 C109 174.40(4) . 2_666 ?
N2 Na1 C109 103.44(4) . 2_666 ?
C111 Na1 C109 50.47(4) 2_666 2_666 ?
C110 Na1 C109 27.70(4) 2_666 2_666 ?
C112 Na1 C109 59.15(4) 2_666 2_666 ?
C103 Na1 C109 49.27(3) 2_666 2_666 ?
N1 Na1 C104 148.57(4) . 2_666 ?
N2 Na1 C104 95.84(4) . 2_666 ?
C111 Na1 C104 56.62(4) 2_666 2_666 ?
C110 Na1 C104 47.83(4) 2_666 2_666 ?
C112 Na1 C104 48.69(3) 2_666 2_666 ?
C103 Na1 C104 27.36(3) 2_666 2_666 ?
C109 Na1 C104 26.20(3) 2_666 2_666 ?
N1 Na1 Na3 72.14(3) . 2_666 ?
N2 Na1 Na3 96.61(3) . 2_666 ?
C111 Na1 Na3 82.36(3) 2_666 2_666 ?
C110 Na1 Na3 106.66(3) 2_666 2_666 ?
C112 Na1 Na3 53.95(3) 2_666 2_666 ?
C103 Na1 Na3 52.99(3) 2_666 2_666 ?
C109 Na1 Na3 102.26(3) 2_666 2_666 ?
C104 Na1 Na3 78.32(3) 2_666 2_666 ?
N1 Na1 H26A 115.6(10) . . ?
N2 Na1 H26A 60.9(10) . . ?
C111 Na1 H26A 108.9(10) 2_666 . ?
C110 Na1 H26A 78.9(10) 2_666 . ?
C112 Na1 H26A 128.2(10) 2_666 . ?
C103 Na1 H26A 113.3(11) 2_666 . ?
C109 Na1 H26A 69.2(10) 2_666 . ?
C104 Na1 H26A 86.0(11) 2_666 . ?
Na3 Na1 H26A 151.2(11) 2_666 . ?
O4 Na2 N1 115.91(4) . . ?
O4 Na2 C21 148.83(4) . . ?
N1 Na2 C21 79.98(4) . . ?
O4 Na2 C25 99.10(4) . . ?
N1 Na2 C25 128.33(4) . . ?
C21 Na2 C25 53.37(4) . . ?
O4 Na2 C24 101.03(4) . . ?
N1 Na2 C24 141.92(4) . . ?
C21 Na2 C24 62.96(4) . . ?
C25 Na2 C24 29.19(4) . . ?
O4 Na2 C26 118.36(4) . . ?
N1 Na2 C26 99.05(4) . . ?
C21 Na2 C26 30.51(4) . . ?
C25 Na2 C26 29.28(4) . . ?
C24 Na2 C26 52.41(4) . . ?
O4 Na2 C23 124.74(4) . . ?
N1 Na2 C23 118.86(4) . . ?
C21 Na2 C23 52.15(4) . . ?
C25 Na2 C23 50.17(4) . . ?
C24 Na2 C23 28.66(4) . . ?
C26 Na2 C23 59.40(4) . . ?
O4 Na2 C22 151.80(4) . . ?
N1 Na2 C22 92.25(4) . . ?
C21 Na2 C22 29.51(4) . . ?
C25 Na2 C22 58.93(4) . . ?
C24 Na2 C22 50.99(4) . . ?
C26 Na2 C22 51.03(4) . . ?
C23 Na2 C22 27.97(4) . . ?
O3 Na3 N2 109.43(4) . . ?
O3 Na3 C105 117.06(4) . 2_666 ?
N2 Na3 C105 132.66(4) . 2_666 ?
O3 Na3 C106 89.30(4) . 2_666 ?
N2 Na3 C106 149.00(4) . 2_666 ?
C105 Na3 C106 31.75(4) 2_666 2_666 ?
O3 Na3 C104 140.67(4) . 2_666 ?
N2 Na3 C104 104.20(4) . 2_666 ?
C105 Na3 C104 29.63(4) 2_666 2_666 ?
C106 Na3 C104 51.77(4) 2_666 2_666 ?
O3 Na3 Na1 112.62(3) . 2_666 ?
N2 Na3 Na1 100.15(3) . 2_666 ?
C105 Na3 Na1 70.42(3) 2_666 2_666 ?
C106 Na3 Na1 94.67(3) 2_666 2_666 ?
C104 Na3 Na1 80.06(3) 2_666 2_666 ?
C31 O3 C34 109.34(10) . . ?
C31 O3 Na3 116.93(8) . . ?
C34 O3 Na3 129.45(8) . . ?
C44 O4 C41 108.97(11) . . ?
C44 O4 Na2 126.92(9) . . ?
C41 O4 Na2 122.85(9) . . ?
C101 N1 C11 117.18(10) . . ?
C101 N1 Na2 118.08(8) . . ?
C11 N1 Na2 95.85(7) . . ?
C101 N1 Na1 85.96(7) . . ?
C11 N1 Na1 139.75(8) . . ?
Na2 N1 Na1 101.34(4) . . ?
C21 N2 C102 116.04(10) . . ?
C21 N2 Na3 135.96(8) . . ?
C102 N2 Na3 100.29(7) . . ?
C21 N2 Na1 114.90(8) . . ?
C102 N2 Na1 84.82(6) . . ?
Na3 N2 Na1 91.29(4) . . ?
N1 C11 C12 122.26(11) . . ?
N1 C11 C16 119.68(11) . . ?
C12 C11 C16 117.82(11) . . ?
C13 C12 C11 119.57(12) . . ?
C13 C12 C121 117.83(12) . . ?
C11 C12 C121 122.53(11) . . ?
C14 C13 C12 121.93(13) . . ?
C14 C13 H13 119.0 . . ?
C12 C13 H13 119.0 . . ?
C13 C14 C15 119.17(12) . . ?
C13 C14 H14 120.4 . . ?
C15 C14 H14 120.4 . . ?
C14 C15 C16 121.22(13) . . ?
C14 C15 H15 119.4 . . ?
C16 C15 H15 119.4 . . ?
C15 C16 C11 120.15(12) . . ?
C15 C16 C161 120.61(12) . . ?
C11 C16 C161 119.20(11) . . ?
N2 C21 C26 119.71(11) . . ?
N2 C21 C22 124.54(11) . . ?
C26 C21 C22 115.76(11) . . ?
N2 C21 Na2 110.40(7) . . ?
C26 C21 Na2 76.33(7) . . ?
C22 C21 Na2 82.41(7) . . ?
C23 C22 C21 119.71(12) . . ?
C23 C22 C221 118.86(11) . . ?
C21 C22 C221 120.73(11) . . ?
C23 C22 Na2 74.00(8) . . ?
C21 C22 Na2 68.08(7) . . ?
C221 C22 Na2 138.62(8) . . ?
C24 C23 C22 122.46(13) . . ?
C24 C23 Na2 71.82(8) . . ?
C22 C23 Na2 78.02(7) . . ?
C24 C23 H23 118.7 . . ?
C22 C23 H23 118.7 . . ?
Na2 C23 H23 118.7 . . ?
C25 C24 C23 117.70(12) . . ?
C25 C24 Na2 75.40(8) . . ?
C23 C24 Na2 79.52(8) . . ?
C25 C24 H24 121.0 . . ?
C23 C24 H24 121.0 . . ?
Na2 C24 H24 121.0 . . ?
C24 C25 C26 122.07(13) . . ?
C24 C25 Na2 75.41(8) . . ?
C26 C25 Na2 75.43(7) . . ?
C24 C25 H25 118.9 . . ?
C26 C25 H25 118.9 . . ?
Na2 C25 H25 118.9 . . ?
C25 C26 C21 120.24(12) . . ?
C25 C26 C261 119.95(12) . . ?
C21 C26 C261 119.80(11) . . ?
C25 C26 Na2 75.28(8) . . ?
C21 C26 Na2 73.16(7) . . ?
C261 C26 Na2 123.96(8) . . ?
C26 C261 C265 117.2(6) . . ?
C26 C261 C262 109.8(3) . . ?
C26 C261 C263 112.2(2) . . ?
C262 C261 C263 110.4(3) . . ?
C26 C261 C264 110.0(4) . . ?
C265 C261 C264 109.8(5) . . ?
C26 C261 H261 108.1 . . ?
C262 C261 H261 108.1 . . ?
C263 C261 H261 108.1 . . ?
C26 C261 H26A 109(3) . . ?
C265 C261 H26A 107(3) . . ?
C264 C261 H26A 103(3) . . ?
C261 C262 H26B 109.5 . . ?
C261 C262 H26C 109.5 . . ?
H26B C262 H26C 109.5 . . ?
C261 C262 H26D 109.5 . . ?
H26B C262 H26D 109.5 . . ?
H26C C262 H26D 109.5 . . ?
C261 C263 H26E 109.5 . . ?
C261 C263 H26F 109.5 . . ?
H26E C263 H26F 109.5 . . ?
C261 C263 H26G 109.5 . . ?
H26E C263 H26G 109.5 . . ?
H26F C263 H26G 109.5 . . ?
C261 C264 H26H 109.5 . . ?
C261 C264 H26I 109.5 . . ?
H26H C264 H26I 109.5 . . ?
C261 C264 H26J 109.5 . . ?
H26H C264 H26J 109.5 . . ?
H26I C264 H26J 109.5 . . ?
C261 C265 H26K 109.5 . . ?
C261 C265 H26L 109.5 . . ?
H26K C265 H26L 109.5 . . ?
C261 C265 H26M 109.5 . . ?
H26K C265 H26M 109.5 . . ?
H26L C265 H26M 109.5 . . ?
O3 C31 C32 105.74(11) . . ?
O3 C31 H31A 110.6 . . ?
C32 C31 H31A 110.6 . . ?
O3 C31 H31B 110.6 . . ?
C32 C31 H31B 110.6 . . ?
H31A C31 H31B 108.7 . . ?
C31 C32 C33 101.72(11) . . ?
C31 C32 H32A 111.4 . . ?
C33 C32 H32A 111.4 . . ?
C31 C32 H32B 111.4 . . ?
C33 C32 H32B 111.4 . . ?
H32A C32 H32B 109.3 . . ?
C34 C33 C32 101.86(11) . . ?
C34 C33 H33A 111.4 . . ?
C32 C33 H33A 111.4 . . ?
C34 C33 H33B 111.4 . . ?
C32 C33 H33B 111.4 . . ?
H33A C33 H33B 109.3 . . ?
O3 C34 C33 105.44(11) . . ?
O3 C34 H34A 110.7 . . ?
C33 C34 H34A 110.7 . . ?
O3 C34 H34B 110.7 . . ?
C33 C34 H34B 110.7 . . ?
H34A C34 H34B 108.8 . . ?
O4 C41 C42 105.29(13) . . ?
O4 C41 H41A 110.7 . . ?
C42 C41 H41A 110.7 . . ?
O4 C41 H41B 110.7 . . ?
C42 C41 H41B 110.7 . . ?
H41A C41 H41B 108.8 . . ?
C41 C42 C43 101.77(12) . . ?
C41 C42 H42A 111.4 . . ?
C43 C42 H42A 111.4 . . ?
C41 C42 H42B 111.4 . . ?
C43 C42 H42B 111.4 . . ?
H42A C42 H42B 109.3 . . ?
C44 C43 C42 102.57(12) . . ?
C44 C43 H43A 111.3 . . ?
C42 C43 H43A 111.3 . . ?
C44 C43 H43B 111.3 . . ?
C42 C43 H43B 111.3 . . ?
H43A C43 H43B 109.2 . . ?
O4 C44 C43 106.62(13) . . ?
O4 C44 H44A 110.4 . . ?
C43 C44 H44A 110.4 . . ?
O4 C44 H44B 110.4 . . ?
C43 C44 H44B 110.4 . . ?
H44A C44 H44B 108.6 . . ?
N1 C101 C105 129.48(11) . . ?
N1 C101 C102 122.20(10) . . ?
C105 C101 C102 108.18(10) . . ?
C103 C102 N2 127.75(10) . . ?
C103 C102 C101 108.18(10) . . ?
N2 C102 C101 123.74(10) . . ?
C102 C103 C112 135.94(11) . . ?
C102 C103 C104 107.08(10) . . ?
C112 C103 C104 116.58(11) . . ?
C102 C103 Na1 128.59(8) . 2_666 ?
C112 C103 Na1 66.76(7) . 2_666 ?
C104 C103 Na1 81.11(7) . 2_666 ?
C109 C104 C105 126.71(11) . . ?
C109 C104 C103 123.60(11) . . ?
C105 C104 C103 109.68(10) . . ?
C109 C104 Na3 99.79(8) . 2_666 ?
C105 C104 Na3 63.60(6) . 2_666 ?
C103 C104 Na3 106.22(7) . 2_666 ?
C109 C104 Na1 73.02(7) . 2_666 ?
C105 C104 Na1 130.48(8) . 2_666 ?
C103 C104 Na1 71.53(7) . 2_666 ?
Na3 C104 Na1 68.66(3) 2_666 2_666 ?
C104 C105 C101 106.88(10) . . ?
C104 C105 C106 116.30(11) . . ?
C101 C105 C106 136.57(11) . . ?
C104 C105 Na3 86.77(7) . 2_666 ?
C101 C105 Na3 99.61(7) . 2_666 ?
C106 C105 Na3 79.12(7) . 2_666 ?
C107 C106 C105 121.03(12) . . ?
C107 C106 Na3 95.96(8) . 2_666 ?
C105 C106 Na3 69.13(7) . 2_666 ?
C107 C106 H106 119.5 . . ?
C105 C106 H106 119.5 . . ?
Na3 C106 H106 104.9 2_666 . ?
C106 C107 C108 123.80(12) . . ?
C106 C107 H107 118.1 . . ?
C108 C107 H107 118.1 . . ?
C107 C108 C109 113.77(11) . . ?
C107 C108 H10A 108.8 . . ?
C109 C108 H10A 108.8 . . ?
C107 C108 H10B 108.8 . . ?
C109 C108 H10B 108.8 . . ?
H10A C108 H10B 107.7 . . ?
C104 C109 C110 118.22(11) . . ?
C104 C109 C108 117.26(11) . . ?
C110 C109 C108 124.36(11) . . ?
C104 C109 Na1 80.78(7) . 2_666 ?
C110 C109 Na1 65.49(7) . 2_666 ?
C108 C109 Na1 128.50(9) . 2_666 ?
C109 C110 C111 119.54(11) . . ?
C109 C110 Na1 86.81(7) . 2_666 ?
C111 C110 Na1 70.61(7) . 2_666 ?
C109 C110 H110 120.2 . . ?
C111 C110 H110 120.2 . . ?
Na1 C110 H110 112.6 2_666 . ?
C112 C111 C110 122.35(11) . . ?
C112 C111 Na1 79.60(7) . 2_666 ?
C110 C111 Na1 79.04(7) . 2_666 ?
C112 C111 H111 118.8 . . ?
C110 C111 H111 118.8 . . ?
Na1 C111 H111 112.6 2_666 . ?
C111 C112 C103 119.48(11) . . ?
C111 C112 Na1 70.43(7) . 2_666 ?
C103 C112 Na1 84.95(7) . 2_666 ?
C111 C112 H112 120.3 . . ?
C103 C112 H112 120.3 . . ?
Na1 C112 H112 114.8 2_666 . ?
C12 C121 C122 112.16(11) . . ?
C12 C121 C123 111.56(11) . . ?
C122 C121 C123 109.25(11) . . ?
C12 C121 H121 107.9 . . ?
C122 C121 H121 107.9 . . ?
C123 C121 H121 107.9 . . ?
C121 C122 H12A 109.5 . . ?
C121 C122 H12B 109.5 . . ?
H12A C122 H12B 109.5 . . ?
C121 C122 H12C 109.5 . . ?
H12A C122 H12C 109.5 . . ?
H12B C122 H12C 109.5 . . ?
C121 C123 H12D 109.5 . . ?
C121 C123 H12E 109.5 . . ?
H12D C123 H12E 109.5 . . ?
C121 C123 H12F 109.5 . . ?
H12D C123 H12F 109.5 . . ?
H12E C123 H12F 109.5 . . ?
C16 C161 C163 115.26(11) . . ?
C16 C161 C162 109.43(10) . . ?
C163 C161 C162 109.97(11) . . ?
C16 C161 H161 107.3 . . ?
C163 C161 H161 107.3 . . ?
C162 C161 H161 107.3 . . ?
C161 C162 H16A 109.5 . . ?
C161 C162 H16B 109.5 . . ?
H16A C162 H16B 109.5 . . ?
C161 C162 H16C 109.5 . . ?
H16A C162 H16C 109.5 . . ?
H16B C162 H16C 109.5 . . ?
C161 C163 H16D 109.5 . . ?
C161 C163 H16E 109.5 . . ?
H16D C163 H16E 109.5 . . ?
C161 C163 H16F 109.5 . . ?
H16D C163 H16F 109.5 . . ?
H16E C163 H16F 109.5 . . ?
C22 C221 C222 115.63(11) . . ?
C22 C221 C223 109.89(11) . . ?
C222 C221 C223 109.53(11) . . ?
C22 C221 H221 107.1 . . ?
C222 C221 H221 107.1 . . ?
C223 C221 H221 107.1 . . ?
C221 C222 H22A 109.5 . . ?
C221 C222 H22B 109.5 . . ?
H22A C222 H22B 109.5 . . ?
C221 C222 H22C 109.5 . . ?
H22A C222 H22C 109.5 . . ?
H22B C222 H22C 109.5 . . ?
C221 C223 H22D 109.5 . . ?
C221 C223 H22E 109.5 . . ?
H22D C223 H22E 109.5 . . ?
C221 C223 H22F 109.5 . . ?
H22D C223 H22F 109.5 . . ?
H22E C223 H22F 109.5 . . ?
C54 O5 C51 109.02(16) . . ?
O5 C51 C52 105.58(17) . . ?
O5 C51 H51A 110.6 . . ?
C52 C51 H51A 110.6 . . ?
O5 C51 H51B 110.6 . . ?
C52 C51 H51B 110.6 . . ?
H51A C51 H51B 108.8 . . ?
C53 C52 C51 101.69(19) . . ?
C53 C52 H52A 111.4 . . ?
C51 C52 H52A 111.4 . . ?
C53 C52 H52B 111.4 . . ?
C51 C52 H52B 111.4 . . ?
H52A C52 H52B 109.3 . . ?
C52 C53 C54 103.72(19) . . ?
C52 C53 H53A 111.0 . . ?
C54 C53 H53A 111.0 . . ?
C52 C53 H53B 111.0 . . ?
C54 C53 H53B 111.0 . . ?
H53A C53 H53B 109.0 . . ?
O5 C54 C53 107.35(18) . . ?
O5 C54 H54A 110.2 . . ?
C53 C54 H54A 110.2 . . ?
O5 C54 H54B 110.2 . . ?
C53 C54 H54B 110.2 . . ?
H54A C54 H54B 108.5 . . ?
C2 C1 H1A 109.5 . . ?
C2 C1 H1B 109.5 . . ?
H1A C1 H1B 109.5 . . ?
C2 C1 H1C 109.5 . . ?
H1A C1 H1C 109.5 . . ?
H1B C1 H1C 109.5 . . ?
C3 C2 C1 115.6(10) . . ?
C3 C2 H2A 108.4 . . ?
C1 C2 H2A 108.4 . . ?
C3 C2 H2B 108.4 . . ?
C1 C2 H2B 108.4 . . ?
H2A C2 H2B 107.4 . . ?
C2 C3 C4 111.9(10) . . ?
C2 C3 H3A 109.2 . . ?
C4 C3 H3A 109.2 . . ?
C2 C3 H3B 109.2 . . ?
C4 C3 H3B 109.2 . . ?
H3A C3 H3B 107.9 . . ?
C5 C4 C3 111.0(9) . . ?
C5 C4 H4A 109.4 . . ?
C3 C4 H4A 109.4 . . ?
C5 C4 H4B 109.4 . . ?
C3 C4 H4B 109.4 . . ?
H4A C4 H4B 108.0 . . ?
C6 C5 C4 112.8(11) . . ?
C6 C5 H5A 109.0 . . ?
C4 C5 H5A 109.0 . . ?
C6 C5 H5B 109.0 . . ?
C4 C5 H5B 109.0 . . ?
H5A C5 H5B 107.8 . . ?
C5 C6 H6A 109.5 . . ?
C5 C6 H6B 109.5 . . ?
H6A C6 H6B 109.5 . . ?
C5 C6 H6C 109.5 . . ?
H6A C6 H6C 109.5 . . ?
H6B C6 H6C 109.5 . . ?

loop_
_geom_bond_atom_site_label_1
_geom_bond_atom_site_label_2
_geom_bond_distance
_geom_bond_site_symmetry_2
_geom_bond_publ_flag
Na1 N1 2.3883(11) . ?
Na1 N2 2.3954(11) . ?
Na1 C111 2.6370(13) 2_666 ?
Na1 C110 2.7445(13) 2_666 ?
Na1 C112 2.7526(13) 2_666 ?
Na1 C103 2.9840(13) 2_666 ?
Na1 C109 3.0116(13) 2_666 ?
Na1 C104 3.1083(13) 2_666 ?
Na1 Na3 3.8326(8) 2_666 ?
Na1 H26A 2.43(4) . ?
Na2 O4 2.2786(11) . ?
Na2 N1 2.3586(12) . ?
Na2 C21 2.7196(13) . ?
Na2 C25 2.7590(14) . ?
Na2 C24 2.7590(14) . ?
Na2 C26 2.7609(14) . ?
Na2 C23 2.8555(14) . ?
Na2 C22 2.9059(13) . ?
Na3 O3 2.2588(10) . ?
Na3 N2 2.3263(11) . ?
Na3 C105 2.5737(13) 2_666 ?
Na3 C106 2.7050(13) 2_666 ?
Na3 C104 2.8687(13) 2_666 ?
O3 C31 1.4463(17) . ?
O3 C34 1.4471(16) . ?
O4 C44 1.4453(18) . ?
O4 C41 1.4480(18) . ?
N1 C101 1.3881(16) . ?
N1 C11 1.4123(15) . ?
N2 C21 1.3706(16) . ?
N2 C102 1.4381(15) . ?
C11 C12 1.4214(18) . ?
C11 C16 1.4269(17) . ?
C12 C13 1.3951(18) . ?
C12 C121 1.5206(19) . ?
C13 C14 1.380(2) . ?
C13 H13 0.9500 . ?
C14 C15 1.383(2) . ?
C14 H14 0.9500 . ?
C15 C16 1.3931(18) . ?
C15 H15 0.9500 . ?
C16 C161 1.5125(18) . ?
C21 C26 1.4424(17) . ?
C21 C22 1.4439(17) . ?
C22 C23 1.3933(18) . ?
C22 C221 1.5276(18) . ?
C23 C24 1.393(2) . ?
C23 H23 1.0000 . ?
C24 C25 1.390(2) . ?
C24 H24 1.0000 . ?
C25 C26 1.3954(19) . ?
C25 H25 1.0000 . ?
C26 C261 1.5155(19) . ?
C261 C265 1.527(6) . ?
C261 C262 1.532(4) . ?
C261 C263 1.536(4) . ?
C261 C264 1.546(6) . ?
C261 H261 1.0000 . ?
C261 H26A 0.99(4) . ?
C262 H26B 0.9800 . ?
C262 H26C 0.9800 . ?
C262 H26D 0.9800 . ?
C263 H26E 0.9800 . ?
C263 H26F 0.9800 . ?
C263 H26G 0.9800 . ?
C264 H26H 0.9800 . ?
C264 H26I 0.9800 . ?
C264 H26J 0.9800 . ?
C265 H26K 0.9800 . ?
C265 H26L 0.9800 . ?
C265 H26M 0.9800 . ?
C31 C32 1.5116(19) . ?
C31 H31A 0.9900 . ?
C31 H31B 0.9900 . ?
C32 C33 1.521(2) . ?
C32 H32A 0.9900 . ?
C32 H32B 0.9900 . ?
C33 C34 1.5174(19) . ?
C33 H33A 0.9900 . ?
C33 H33B 0.9900 . ?
C34 H34A 0.9900 . ?
C34 H34B 0.9900 . ?
C41 C42 1.511(2) . ?
C41 H41A 0.9900 . ?
C41 H41B 0.9900 . ?
C42 C43 1.522(2) . ?
C42 H42A 0.9900 . ?
C42 H42B 0.9900 . ?
C43 C44 1.520(2) . ?
C43 H43A 0.9900 . ?
C43 H43B 0.9900 . ?
C44 H44A 0.9900 . ?
C44 H44B 0.9900 . ?
C101 C105 1.4355(16) . ?
C101 C102 1.4536(16) . ?
C102 C103 1.4160(17) . ?
C103 C112 1.4196(17) . ?
C103 C104 1.4458(16) . ?
C104 C109 1.3901(17) . ?
C104 C105 1.4204(17) . ?
C105 C106 1.4493(17) . ?
C106 C107 1.3508(18) . ?
C106 H106 0.9500 . ?
C107 C108 1.5144(19) . ?
C107 H107 0.9500 . ?
C108 C109 1.5196(18) . ?
C108 H10A 0.9900 . ?
C108 H10B 0.9900 . ?
C109 C110 1.4020(18) . ?
C110 C111 1.4128(18) . ?
C110 H110 0.9500 . ?
C111 C112 1.3982(18) . ?
C111 H111 0.9500 . ?
C112 H112 0.9500 . ?
C121 C122 1.5318(18) . ?
C121 C123 1.5413(19) . ?
C121 H121 1.0000 . ?
C122 H12A 0.9800 . ?
C122 H12B 0.9800 . ?
C122 H12C 0.9800 . ?
C123 H12D 0.9800 . ?
C123 H12E 0.9800 . ?
C123 H12F 0.9800 . ?
C161 C163 1.5311(18) . ?
C161 C162 1.5344(18) . ?
C161 H161 1.0000 . ?
C162 H16A 0.9800 . ?
C162 H16B 0.9800 . ?
C162 H16C 0.9800 . ?
C163 H16D 0.9800 . ?
C163 H16E 0.9800 . ?
C163 H16F 0.9800 . ?
C221 C222 1.5295(18) . ?
C221 C223 1.5385(17) . ?
C221 H221 1.0000 . ?
C222 H22A 0.9800 . ?
C222 H22B 0.9800 . ?
C222 H22C 0.9800 . ?
C223 H22D 0.9800 . ?
C223 H22E 0.9800 . ?
C223 H22F 0.9800 . ?
O5 C54 1.417(2) . ?
O5 C51 1.422(2) . ?
C51 C52 1.506(3) . ?
C51 H51A 0.9900 . ?
C51 H51B 0.9900 . ?
C52 C53 1.502(4) . ?
C52 H52A 0.9900 . ?
C52 H52B 0.9900 . ?
C53 C54 1.507(3) . ?
C53 H53A 0.9900 . ?
C53 H53B 0.9900 . ?
C54 H54A 0.9900 . ?
C54 H54B 0.9900 . ?
C1 C2 1.514(11) . ?
C1 H1A 0.9800 . ?
C1 H1B 0.9800 . ?
C1 H1C 0.9800 . ?
C2 C3 1.514(11) . ?
C2 H2A 0.9900 . ?
C2 H2B 0.9900 . ?
C3 C4 1.534(15) . ?
C3 H3A 0.9900 . ?
C3 H3B 0.9900 . ?
C4 C5 1.519(11) . ?
C4 H4A 0.9900 . ?
C4 H4B 0.9900 . ?
C5 C6 1.515(11) . ?
C5 H5A 0.9900 . ?
C5 H5B 0.9900 . ?
C6 H6A 0.9800 . ?
C6 H6B 0.9800 . ?
C6 H6C 0.9800 . ?

loop_
_geom_torsion_atom_site_label_1
_geom_torsion_atom_site_label_2
_geom_torsion_atom_site_label_3
_geom_torsion_atom_site_label_4
_geom_torsion
_geom_torsion_site_symmetry_1
_geom_torsion_site_symmetry_2
_geom_torsion_site_symmetry_3
_geom_torsion_site_symmetry_4
_geom_torsion_publ_flag
C101 N1 C11 C12 64.63(16) . . . . ?
Na2 N1 C11 C12 -61.14(12) . . . . ?
Na1 N1 C11 C12 -176.42(9) . . . . ?
C101 N1 C11 C16 -121.00(12) . . . . ?
Na2 N1 C11 C16 113.22(10) . . . . ?
Na1 N1 C11 C16 -2.06(19) . . . . ?
N1 C11 C12 C13 178.21(12) . . . . ?
C16 C11 C12 C13 3.74(18) . . . . ?
N1 C11 C12 C121 1.21(19) . . . . ?
C16 C11 C12 C121 -173.25(11) . . . . ?
C11 C12 C13 C14 -1.0(2) . . . . ?
C121 C12 C13 C14 176.11(12) . . . . ?
C12 C13 C14 C15 -1.6(2) . . . . ?
C13 C14 C15 C16 1.5(2) . . . . ?
C14 C15 C16 C11 1.4(2) . . . . ?
C14 C15 C16 C161 -176.21(12) . . . . ?
N1 C11 C16 C15 -178.54(11) . . . . ?
C12 C11 C16 C15 -3.93(18) . . . . ?
N1 C11 C16 C161 -0.92(17) . . . . ?
C12 C11 C16 C161 173.69(11) . . . . ?
C102 N2 C21 C26 -144.86(11) . . . . ?
Na3 N2 C21 C26 72.85(15) . . . . ?
Na1 N2 C21 C26 -48.20(13) . . . . ?
C102 N2 C21 C22 35.54(16) . . . . ?
Na3 N2 C21 C22 -106.75(13) . . . . ?
Na1 N2 C21 C22 132.20(10) . . . . ?
C102 N2 C21 Na2 -59.34(11) . . . . ?
Na3 N2 C21 Na2 158.38(7) . . . . ?
Na1 N2 C21 Na2 37.32(9) . . . . ?
N2 C21 C22 C23 -164.72(12) . . . . ?
C26 C21 C22 C23 15.66(17) . . . . ?
Na2 C21 C22 C23 -55.13(11) . . . . ?
N2 C21 C22 C221 24.97(18) . . . . ?
C26 C21 C22 C221 -154.65(11) . . . . ?
Na2 C21 C22 C221 134.56(10) . . . . ?
N2 C21 C22 Na2 -109.59(11) . . . . ?
C26 C21 C22 Na2 70.79(9) . . . . ?
C21 C22 C23 C24 -6.79(19) . . . . ?
C221 C22 C23 C24 163.70(12) . . . . ?
Na2 C22 C23 C24 -59.14(12) . . . . ?
C21 C22 C23 Na2 52.36(10) . . . . ?
C221 C22 C23 Na2 -137.16(11) . . . . ?
C22 C23 C24 C25 -5.1(2) . . . . ?
Na2 C23 C24 C25 -67.26(11) . . . . ?
C22 C23 C24 Na2 62.11(12) . . . . ?
C23 C24 C25 C26 7.6(2) . . . . ?
Na2 C24 C25 C26 -61.98(12) . . . . ?
C23 C24 C25 Na2 69.57(11) . . . . ?
C24 C25 C26 C21 2.0(2) . . . . ?
Na2 C25 C26 C21 -60.01(10) . . . . ?
C24 C25 C26 C261 -177.03(12) . . . . ?
Na2 C25 C26 C261 121.01(11) . . . . ?
C24 C25 C26 Na2 61.96(12) . . . . ?
N2 C21 C26 C25 166.99(11) . . . . ?
C22 C21 C26 C25 -13.37(17) . . . . ?
Na2 C21 C26 C25 61.07(11) . . . . ?
N2 C21 C26 C261 -14.02(17) . . . . ?
C22 C21 C26 C261 165.61(11) . . . . ?
Na2 C21 C26 C261 -119.95(11) . . . . ?
N2 C21 C26 Na2 105.92(10) . . . . ?
C22 C21 C26 Na2 -74.44(9) . . . . ?
C25 C26 C261 C265 -35.4(9) . . . . ?
C21 C26 C261 C265 145.6(9) . . . . ?
Na2 C26 C261 C265 56.6(9) . . . . ?
C25 C26 C261 C262 71.1(3) . . . . ?
C21 C26 C261 C262 -107.9(3) . . . . ?
Na2 C26 C261 C262 163.0(3) . . . . ?
C25 C26 C261 C263 -52.2(3) . . . . ?
C21 C26 C261 C263 128.8(3) . . . . ?
Na2 C26 C261 C263 39.8(3) . . . . ?
C25 C26 C261 C264 90.9(8) . . . . ?
C21 C26 C261 C264 -88.1(8) . . . . ?
Na2 C26 C261 C264 -177.1(8) . . . . ?
C34 O3 C31 C32 12.98(15) . . . . ?
Na3 O3 C31 C32 -146.02(9) . . . . ?
O3 C31 C32 C33 -32.74(14) . . . . ?
C31 C32 C33 C34 39.26(13) . . . . ?
C31 O3 C34 C33 12.44(15) . . . . ?
Na3 O3 C34 C33 168.00(9) . . . . ?
C32 C33 C34 O3 -32.40(14) . . . . ?
C44 O4 C41 C42 20.90(15) . . . . ?
Na2 O4 C41 C42 -147.08(9) . . . . ?
O4 C41 C42 C43 -35.94(15) . . . . ?
C41 C42 C43 C44 36.79(15) . . . . ?
C41 O4 C44 C43 3.02(15) . . . . ?
Na2 O4 C44 C43 170.39(9) . . . . ?
C42 C43 C44 O4 -25.29(15) . . . . ?
C11 N1 C101 C105 17.47(18) . . . . ?
Na2 N1 C101 C105 131.29(11) . . . . ?
Na1 N1 C101 C105 -128.01(12) . . . . ?
C11 N1 C101 C102 -167.32(11) . . . . ?
Na2 N1 C101 C102 -53.50(13) . . . . ?
Na1 N1 C101 C102 47.20(11) . . . . ?
C21 N2 C102 C103 -116.91(13) . . . . ?
Na3 N2 C102 C103 37.49(13) . . . . ?
Na1 N2 C102 C103 127.86(12) . . . . ?
C21 N2 C102 C101 70.61(14) . . . . ?
Na3 N2 C102 C101 -134.99(10) . . . . ?
Na1 N2 C102 C101 -44.62(11) . . . . ?
N1 C101 C102 C103 -175.90(10) . . . . ?
C105 C101 C102 C103 0.21(13) . . . . ?
N1 C101 C102 N2 -2.15(18) . . . . ?
C105 C101 C102 N2 173.95(10) . . . . ?
N2 C102 C103 C112 14.1(2) . . . . ?
C101 C102 C103 C112 -172.47(13) . . . . ?
N2 C102 C103 C104 -173.76(11) . . . . ?
C101 C102 C103 C104 -0.34(13) . . . . ?
N2 C102 C103 Na1 -81.57(14) . . . 2_666 ?
C101 C102 C103 Na1 91.85(11) . . . 2_666 ?
C102 C103 C104 C109 -178.50(11) . . . . ?
C112 C103 C104 C109 -4.62(17) . . . . ?
Na1 C103 C104 C109 53.73(11) 2_666 . . . ?
C102 C103 C104 C105 0.36(13) . . . . ?
C112 C103 C104 C105 174.25(10) . . . . ?
Na1 C103 C104 C105 -127.40(9) 2_666 . . . ?
C102 C103 C104 Na3 67.55(10) . . . 2_666 ?
C112 C103 C104 Na3 -118.56(9) . . . 2_666 ?
Na1 C103 C104 Na3 -60.22(5) 2_666 . . 2_666 ?
C102 C103 C104 Na1 127.77(9) . . . 2_666 ?
C112 C103 C104 Na1 -58.35(9) . . . 2_666 ?
C109 C104 C105 C101 178.59(12) . . . . ?
C103 C104 C105 C101 -0.23(13) . . . . ?
Na3 C104 C105 C101 -99.07(9) 2_666 . . . ?
Na1 C104 C105 C101 -82.35(12) 2_666 . . . ?
C109 C104 C105 C106 -6.15(18) . . . . ?
C103 C104 C105 C106 175.03(10) . . . . ?
Na3 C104 C105 C106 76.19(10) 2_666 . . . ?
Na1 C104 C105 C106 92.90(13) 2_666 . . . ?
C109 C104 C105 Na3 -82.34(12) . . . 2_666 ?
C103 C104 C105 Na3 98.84(9) . . . 2_666 ?
Na1 C104 C105 Na3 16.71(9) 2_666 . . 2_666 ?
N1 C101 C105 C104 175.75(11) . . . . ?
C102 C101 C105 C104 0.02(13) . . . . ?
N1 C101 C105 C106 1.9(2) . . . . ?
C102 C101 C105 C106 -173.80(14) . . . . ?
N1 C101 C105 Na3 86.22(13) . . . 2_666 ?
C102 C101 C105 Na3 -89.51(9) . . . 2_666 ?
C104 C105 C106 C107 3.43(18) . . . . ?
C101 C105 C106 C107 176.82(14) . . . . ?
Na3 C105 C106 C107 84.28(12) 2_666 . . . ?
C104 C105 C106 Na3 -80.85(10) . . . 2_666 ?
C101 C105 C106 Na3 92.54(15) . . . 2_666 ?
C105 C106 C107 C108 5.8(2) . . . . ?
Na3 C106 C107 C108 74.98(13) 2_666 . . . ?
C106 C107 C108 C109 -11.90(19) . . . . ?
C105 C104 C109 C110 -176.09(12) . . . . ?
C103 C104 C109 C110 2.58(18) . . . . ?
Na3 C104 C109 C110 119.64(10) 2_666 . . . ?
Na1 C104 C109 C110 55.67(10) 2_666 . . . ?
C105 C104 C109 C108 -0.51(19) . . . . ?
C103 C104 C109 C108 178.16(11) . . . . ?
Na3 C104 C109 C108 -64.78(12) 2_666 . . . ?
Na1 C104 C109 C108 -128.75(11) 2_666 . . . ?
C105 C104 C109 Na1 128.24(12) . . . 2_666 ?
C103 C104 C109 Na1 -53.09(11) . . . 2_666 ?
Na3 C104 C109 Na1 63.97(4) 2_666 . . 2_666 ?
C107 C108 C109 C104 8.90(17) . . . . ?
C107 C108 C109 C110 -175.81(12) . . . . ?
C107 C108 C109 Na1 -91.45(13) . . . 2_666 ?
C104 C109 C110 C111 1.94(18) . . . . ?
C108 C109 C110 C111 -173.30(12) . . . . ?
Na1 C109 C110 C111 65.56(10) 2_666 . . . ?
C104 C109 C110 Na1 -63.62(11) . . . 2_666 ?
C108 C109 C110 Na1 121.14(12) . . . 2_666 ?
C109 C110 C111 C112 -4.40(19) . . . . ?
Na1 C110 C111 C112 70.09(11) 2_666 . . . ?
C109 C110 C111 Na1 -74.50(11) . . . 2_666 ?
C110 C111 C112 C103 2.24(18) . . . . ?
Na1 C111 C112 C103 72.04(10) 2_666 . . . ?
C110 C111 C112 Na1 -69.80(11) . . . 2_666 ?
C102 C103 C112 C111 173.69(13) . . . . ?
C104 C103 C112 C111 2.11(17) . . . . ?
Na1 C103 C112 C111 -64.13(10) 2_666 . . . ?
C102 C103 C112 Na1 -122.17(14) . . . 2_666 ?
C104 C103 C112 Na1 66.24(10) . . . 2_666 ?
C13 C12 C121 C122 60.81(16) . . . . ?
C11 C12 C121 C122 -122.14(13) . . . . ?
C13 C12 C121 C123 -62.12(16) . . . . ?
C11 C12 C121 C123 114.92(14) . . . . ?
C15 C16 C161 C163 -27.40(17) . . . . ?
C11 C16 C161 C163 155.00(12) . . . . ?
C15 C16 C161 C162 97.13(14) . . . . ?
C11 C16 C161 C162 -80.47(14) . . . . ?
C23 C22 C221 C222 73.91(15) . . . . ?
C21 C22 C221 C222 -115.70(13) . . . . ?
Na2 C22 C221 C222 -24.68(18) . . . . ?
C23 C22 C221 C223 -50.70(16) . . . . ?
C21 C22 C221 C223 119.69(13) . . . . ?
Na2 C22 C221 C223 -149.30(10) . . . . ?
C54 O5 C51 C52 24.6(2) . . . . ?
O5 C51 C52 C53 -35.1(3) . . . . ?
C51 C52 C53 C54 32.0(3) . . . . ?
C51 O5 C54 C53 -3.6(3) . . . . ?
C52 C53 C54 O5 -18.6(3) . . . . ?
C1 C2 C3 C4 -171.8(14) . . . . ?
C2 C3 C4 C5 -72.5(18) . . . . ?
C3 C4 C5 C6 -51.8(17) . . . . ?
